data_7020496
loop_
_publ_author_name
'Armstrong, Jennifer A.'
'Williams, Edward R.'
'Weller, Mark T.'

_publ_section_title
;
 Cobalt(ii) fluorophosphate frameworks.
;
_journal_issue 46
_journal_name_full 'Dalton transactions (Cambridge, England : 2003)'
_journal_page_first 14180
_journal_page_last 14187
_journal_paper_doi 10.1039/c2dt31734f
_journal_volume 41
_journal_year 2012
_chemical_formula_sum 'Co3 F4 H8 N2 O12 P4'
_chemical_formula_weight 604.75
_space_group_IT_number 14
_symmetry_cell_setting monoclinic
_symmetry_space_group_name_Hall '-P 2ybc'
_symmetry_space_group_name_H-M 'P 1 21/c 1'
_atom_sites_solution_hydrogens geom
_atom_sites_solution_primary direct
_atom_sites_solution_secondary difmap
_audit_creation_method SHELXL-97
_audit_update_record
;
2012-06-28 # Formatted by publCIF
;
_cell_angle_alpha 90.00
_cell_angle_beta 99.508(2)
_cell_angle_gamma 90.00
_cell_formula_units_Z 2
_cell_length_a 9.3653(3)
_cell_length_b 8.0983(2)
_cell_length_c 9.3066(3)
_cell_measurement_reflns_used 5346
_cell_measurement_temperature 120(2)
_cell_measurement_theta_max 27.48
_cell_measurement_theta_min 2.91
_cell_volume 696.14(4)
_computing_structure_refinement 'SHELXL-97 (Sheldrick, 2008)'
_diffrn_ambient_temperature 120(2)
_diffrn_detector_area_resol_mean '4096x4096pixels / 62x62mm'
_diffrn_measured_fraction_theta_full 0.989
_diffrn_measured_fraction_theta_max 0.989
_diffrn_measurement_device_type 'Bruker-Nonius APEX II CCD camera on \k-goniostat'
_diffrn_measurement_method '\f & \w scans'
_diffrn_radiation_monochromator '10cm confocal mirrors'
_diffrn_radiation_source 'Bruker-Nonius FR591 rotating anode'
_diffrn_radiation_type MoK\a
_diffrn_radiation_wavelength 0.71073
_diffrn_reflns_av_R_equivalents 0.0742
_diffrn_reflns_av_sigmaI/netI 0.0530
_diffrn_reflns_limit_h_max 12
_diffrn_reflns_limit_h_min -12
_diffrn_reflns_limit_k_max 9
_diffrn_reflns_limit_k_min -10
_diffrn_reflns_limit_l_max 12
_diffrn_reflns_limit_l_min -12
_diffrn_reflns_number 8699
_diffrn_reflns_theta_full 27.58
_diffrn_reflns_theta_max 27.58
_diffrn_reflns_theta_min 3.35
_exptl_absorpt_coefficient_mu 4.105
_exptl_absorpt_correction_T_max 0.9601
_exptl_absorpt_correction_T_min 0.9601
_exptl_absorpt_correction_type multi-scan
_exptl_crystal_colour purple
_exptl_crystal_density_diffrn 2.799
_exptl_crystal_density_method 'not measured'
_exptl_crystal_description plate
_exptl_crystal_F_000 568
_exptl_crystal_size_max 0.01
_exptl_crystal_size_mid 0.01
_exptl_crystal_size_min 0.01
_refine_diff_density_max 1.209
_refine_diff_density_min -0.908
_refine_diff_density_rms 0.220
_refine_ls_extinction_method none
_refine_ls_goodness_of_fit_ref 1.056
_refine_ls_hydrogen_treatment mixed
_refine_ls_matrix_type full
_refine_ls_number_parameters 123
_refine_ls_number_reflns 1593
_refine_ls_number_restraints 0
_refine_ls_restrained_S_all 1.056
_refine_ls_R_factor_all 0.0709
_refine_ls_R_factor_gt 0.0507
_refine_ls_shift/su_max 0.115
_refine_ls_shift/su_mean 0.005
_refine_ls_structure_factor_coef Fsqd
_refine_ls_weighting_details 'calc w=1/[\s^2^(Fo^2^)+(0.0167P)^2^+11.4965P] where P=(Fo^2^+2Fc^2^)/3'
_refine_ls_weighting_scheme calc
_refine_ls_wR_factor_gt 0.1010
_refine_ls_wR_factor_ref 0.1137
_reflns_number_gt 1310
_reflns_number_total 1593
_reflns_threshold_expression >2\s(I)
_cod_data_source_file c2dt31734f_2.cif
_cod_data_source_block 2010jaa0109_p21cii
_cod_original_sg_symbol_H-M P21/c
_cod_database_code 7020496

loop_
_symmetry_equiv_pos_as_xyz
'x, y, z'
'-x, y+1/2, -z+1/2'
'-x, -y, -z'
'x, -y-1/2, z-1/2'

loop_
_atom_site_label
_atom_site_type_symbol
_atom_site_fract_x
_atom_site_fract_y
_atom_site_fract_z
_atom_site_U_iso_or_equiv
_atom_site_adp_type
_atom_site_occupancy
_atom_site_symmetry_multiplicity
_atom_site_calc_flag
_atom_site_refinement_flags
N1 N 0.5598(6) 0.2247(8) 0.9788(7) 0.0174(12) Uani 1 1 d .
H3 H 0.479(12) 0.269(13) 0.936(11) 0.05(3) Uiso 1 1 d .
H4 H 0.569(10) 0.209(12) 1.045(10) 0.02(3) Uiso 1 1 d .
Co1 Co 0.0000 0.0000 0.0000 0.0076(3) Uani 1 2 d S
Co2 Co 0.12945(8) 0.36008(10) -0.00179(8) 0.0075(2) Uani 1 1 d .
P1 P 0.29360(16) 0.06252(19) 0.23686(16) 0.0081(3) Uani 1 1 d .
P2 P -0.09614(15) 0.20113(18) -0.28988(15) 0.0067(3) Uani 1 1 d .
O5 O 0.2898(4) 0.3452(5) -0.1220(4) 0.0114(9) Uani 1 1 d .
O1 O -0.0069(4) 0.2047(5) -0.1371(4) 0.0069(8) Uani 1 1 d .
O6 O -0.1278(4) 0.1317(5) 0.1407(4) 0.0093(8) Uani 1 1 d .
F3 F 0.4450(4) 0.0502(5) 0.2022(5) 0.0262(9) Uani 1 1 d .
O2 O 0.2517(4) -0.1289(5) 0.2668(4) 0.0089(8) Uani 1 1 d .
O3 O 0.1803(4) 0.1241(5) 0.1110(4) 0.0098(8) Uani 1 1 d .
O4 O 0.0366(4) 0.5791(5) -0.1104(4) 0.0085(8) Uani 1 1 d .
F4 F 0.2703(5) 0.4930(6) 0.1595(5) 0.0287(10) Uani 1 1 d .

loop_
_atom_site_aniso_label
_atom_site_aniso_U_11
_atom_site_aniso_U_22
_atom_site_aniso_U_33
_atom_site_aniso_U_23
_atom_site_aniso_U_13
_atom_site_aniso_U_12
N1 0.014(3) 0.023(3) 0.013(3) 0.001(3) -0.004(2) 0.006(2)
Co1 0.0100(5) 0.0056(5) 0.0068(5) 0.0006(4) 0.0000(4) -0.0011(4)
Co2 0.0082(4) 0.0070(4) 0.0074(4) 0.0001(3) 0.0021(3) 0.0000(3)
P1 0.0089(7) 0.0079(7) 0.0076(7) 0.0010(5) 0.0015(5) -0.0004(6)
P2 0.0079(7) 0.0061(7) 0.0060(7) -0.0001(5) 0.0011(5) 0.0003(5)
O5 0.0092(19) 0.015(2) 0.0100(19) 0.0043(17) 0.0018(15) 0.0037(17)
O1 0.0107(19) 0.0023(18) 0.0074(18) 0.0010(15) 0.0008(15) -0.0011(15)
O6 0.014(2) 0.0061(19) 0.0075(18) -0.0017(16) 0.0000(15) -0.0018(16)
F3 0.022(2) 0.031(2) 0.027(2) 0.0009(19) 0.0076(17) -0.0006(18)
O2 0.0100(19) 0.010(2) 0.0075(18) 0.0002(16) 0.0032(15) -0.0019(16)
O3 0.012(2) 0.008(2) 0.0088(19) 0.0008(16) -0.0007(15) -0.0007(16)
O4 0.0084(19) 0.011(2) 0.0065(19) 0.0027(15) 0.0028(15) 0.0006(16)
F4 0.031(2) 0.030(2) 0.025(2) -0.0051(18) 0.0022(18) -0.001(2)

loop_
_atom_type_symbol
_atom_type_description
_atom_type_scat_dispersion_real
_atom_type_scat_dispersion_imag
_atom_type_scat_source
N N 0.0061 0.0033 'International Tables Vol C Tables 4.2.6.8 and 6.1.1.4'
H H 0.0000 0.0000 'International Tables Vol C Tables 4.2.6.8 and 6.1.1.4'
O O 0.0106 0.0060 'International Tables Vol C Tables 4.2.6.8 and 6.1.1.4'
F F 0.0171 0.0103 'International Tables Vol C Tables 4.2.6.8 and 6.1.1.4'
P P 0.1023 0.0942 'International Tables Vol C Tables 4.2.6.8 and 6.1.1.4'
Co Co 0.3494 0.9721 'International Tables Vol C Tables 4.2.6.8 and 6.1.1.4'

loop_
_geom_angle_atom_site_label_1
_geom_angle_atom_site_label_2
_geom_angle_atom_site_label_3
_geom_angle
_geom_angle_site_symmetry_1
_geom_angle_site_symmetry_3
O1 Co1 O1 180.0(2) . 3
O1 Co1 O3 98.01(15) . 3
O1 Co1 O3 81.99(15) 3 3
O1 Co1 O3 81.99(15) . .
O1 Co1 O3 98.01(15) 3 .
O3 Co1 O3 180.0(2) 3 .
O1 Co1 O6 89.20(15) . 3
O1 Co1 O6 90.80(15) 3 3
O3 Co1 O6 86.96(15) 3 3
O3 Co1 O6 93.04(15) . 3
O1 Co1 O6 90.80(15) . .
O1 Co1 O6 89.20(15) 3 .
O3 Co1 O6 93.04(15) 3 .
O3 Co1 O6 86.96(15) . .
O6 Co1 O6 180.0(2) 3 .
O5 Co2 O1 93.86(16) . .
O5 Co2 O4 169.40(17) . 3_565
O1 Co2 O4 90.69(16) . 3_565
O5 Co2 F4 89.42(17) . .
O1 Co2 F4 171.90(16) . .
O4 Co2 F4 87.34(17) 3_565 .
O5 Co2 O4 93.93(16) . .
O1 Co2 O4 93.15(16) . .
O4 Co2 O4 76.25(17) 3_565 .
F4 Co2 O4 94.01(16) . .
O5 Co2 O3 95.19(16) . .
O1 Co2 O3 79.89(15) . .
O4 Co2 O3 95.03(16) 3_565 .
F4 Co2 O3 92.45(16) . .
O4 Co2 O3 168.87(16) . .
F3 P1 O5 112.0(2) . 4_566
F3 P1 O3 114.6(2) . .
O5 P1 O3 113.0(2) 4_566 .
F3 P1 O2 103.5(2) . .
O5 P1 O2 106.2(2) 4_566 .
O3 P1 O2 106.5(2) . .
O6 P2 O4 112.8(2) 4_565 2_544
O6 P2 O1 114.9(2) 4_565 .
O4 P2 O1 112.4(2) 2_544 .
O6 P2 O2 105.3(2) 4_565 3
O4 P2 O2 105.9(2) 2_544 3
O1 P2 O2 104.5(2) . 3
P1 O5 Co2 125.2(2) 4_565 .
P2 O1 Co2 140.1(2) . .
P2 O1 Co1 120.8(2) . .
Co2 O1 Co1 99.08(16) . .
P2 O6 Co1 127.2(2) 4_566 .
P2 O2 P1 127.8(3) 3 .
P1 O3 Co1 128.7(2) . .
P1 O3 Co2 136.0(2) . .
Co1 O3 Co2 95.08(15) . .
P2 O4 Co2 122.3(2) 2_554 3_565
P2 O4 Co2 131.4(2) 2_554 .
Co2 O4 Co2 103.75(17) 3_565 .

loop_
_geom_bond_atom_site_label_1
_geom_bond_atom_site_label_2
_geom_bond_distance
_geom_bond_site_symmetry_2
Co1 O1 2.086(4) .
Co1 O1 2.086(4) 3
Co1 O3 2.086(4) 3
Co1 O3 2.086(4) .
Co1 O6 2.192(4) 3
Co1 O6 2.192(4) .
Co2 O5 2.019(4) .
Co2 O1 2.066(4) .
Co2 O4 2.071(4) 3_565
Co2 F4 2.121(4) .
Co2 O4 2.153(4) .
Co2 O3 2.194(4) .
P1 F3 1.509(4) .
P1 O5 1.517(4) 4_566
P1 O3 1.528(4) .
P1 O2 1.634(4) .
P2 O6 1.508(4) 4_565
P2 O4 1.523(4) 2_544
P2 O1 1.526(4) .
P2 O2 1.617(4) 3
O5 P1 1.517(4) 4_565
O6 P2 1.508(4) 4_566
O2 P2 1.617(4) 3
O4 P2 1.523(4) 2_554
O4 Co2 2.071(4) 3_565
